data_2240344
loop_
_publ_author_name
'Moon, Dohyun'
'Choi, Jong-Ha'

_publ_section_title
;
 Crystal structure of
 bis[<i>trans</i>-(ethane-1,2-diamine-\k^2^<i>N</i>,<i>N</i>')bis(thiocyanato-\k<i>N</i>)chromium(III)]
 tetrachloridozincate from synchrotron data
;
_journal_coeditor_code SJ5433
_journal_issue 1
_journal_name_full 'Acta Crystallographica Section E'
_journal_page_first 100
_journal_page_last 103
_journal_paper_doi 10.1107/S2056989014027479
_journal_volume 71
_journal_year 2015
_chemical_formula_iupac '[Cr (N C S)2 (C2 H8 N2)2]2 [Zn Cl4]'
_chemical_formula_moiety '2(C6 H16 Cr N6 S2), Cl4 Zn'
_chemical_formula_sum 'C12 H32 Cl4 Cr2 N12 S4 Zn'
_chemical_formula_weight 783.90
_chemical_name_systematic
'Bis[<i>trans</i>-(ethane-1,2-diamine-\k^2^<i>N</i>,<i>N</i>')bis(thiocyanato-\k<i>N</i>)chromium(III)] tetrachloridozincate'
_space_group_crystal_system triclinic
_space_group_IT_number 2
_space_group_name_Hall '-P 1'
_space_group_name_H-M_alt 'P -1'
_symmetry_space_group_name_Hall '-P 1'
_symmetry_space_group_name_H-M 'P -1'
_atom_sites_solution_hydrogens geom
_audit_creation_method SHELXL-2014/7
_cell_angle_alpha 92.74(3)
_cell_angle_beta 92.76(3)
_cell_angle_gamma 90.21(3)
_cell_formula_units_Z 2
_cell_length_a 7.6870(15)
_cell_length_b 13.853(3)
_cell_length_c 14.560(3)
_cell_measurement_reflns_used 94806
_cell_measurement_temperature 100(2)
_cell_measurement_theta_max 33.547
_cell_measurement_theta_min 0.361
_cell_volume 1546.9(6)
_computing_cell_refinement
;
<i>HKL3000sm</i> (Otwinowski & Minor, 1997)
;
_computing_data_collection
;
<i>PAL ADSC Quantum-210 ADX</i> (Arvai & Nielsen, 1983)
;
_computing_data_reduction
;
<i>HKL3000sm</i> (Otwinowski & Minor, 1997)
;
_computing_molecular_graphics
;
DIAMOND (Brandenburg, 2007)
;
_computing_publication_material
;
WinGX (Farrugia, 2012) and publCIF (Westrip, 2010)
;
_computing_structure_refinement
;
<i>SHELXL2014</i> (Sheldrick, 2008)
;
_computing_structure_solution
;
<i>SHELXT2014</i> (Sheldrick, 2008)
;
_diffrn_ambient_temperature 100(2)
_diffrn_measured_fraction_theta_full 0.969
_diffrn_measured_fraction_theta_max 0.979
_diffrn_measurement_device_type 'ADSC Q210 CCD area-detector'
_diffrn_measurement_method 'omega scans'
_diffrn_radiation_type synchrotron
_diffrn_radiation_wavelength 0.62998
_diffrn_reflns_av_R_equivalents 0.0140
_diffrn_reflns_limit_h_max 10
_diffrn_reflns_limit_h_min -10
_diffrn_reflns_limit_k_max 19
_diffrn_reflns_limit_k_min -19
_diffrn_reflns_limit_l_max 20
_diffrn_reflns_limit_l_min -20
_diffrn_reflns_number 17036
_diffrn_reflns_theta_full 22.209
_diffrn_reflns_theta_max 26.000
_diffrn_reflns_theta_min 2.351
_exptl_absorpt_coefficient_mu 1.497
_exptl_absorpt_correction_T_max 0.956
_exptl_absorpt_correction_T_min 0.865
_exptl_absorpt_correction_type empirical
_exptl_absorpt_process_details
;
(<i>HKL3000sm SCALEPACK</i>; Otwinowski & Minor, 1997)
;
_exptl_crystal_colour red
_exptl_crystal_density_diffrn 1.683
_exptl_crystal_description needle
_exptl_crystal_F_000 796
_exptl_crystal_size_max 0.100
_exptl_crystal_size_mid 0.030
_exptl_crystal_size_min 0.030
_refine_diff_density_max 0.478
_refine_diff_density_min -0.603
_refine_ls_extinction_method none
_refine_ls_goodness_of_fit_ref 1.032
_refine_ls_hydrogen_treatment constr
_refine_ls_matrix_type full
_refine_ls_number_parameters 322
_refine_ls_number_reflns 8546
_refine_ls_number_restraints 0
_refine_ls_restrained_S_all 1.032
_refine_ls_R_factor_all 0.0182
_refine_ls_R_factor_gt 0.0175
_refine_ls_shift/su_max 0.001
_refine_ls_shift/su_mean 0.000
_refine_ls_structure_factor_coef Fsqd
_refine_ls_weighting_details 'w=1/[\s^2^(Fo^2^)+(0.0270P)^2^+0.6367P] where P=(Fo^2^+2Fc^2^)/3'
_refine_ls_weighting_scheme calc
_refine_ls_wR_factor_gt 0.0485
_refine_ls_wR_factor_ref 0.0486
_reflns_number_gt 8434
_reflns_number_total 8546
_reflns_threshold_expression I>2\s(I)
_cod_data_source_file sj5433sup1.cf
_cod_data_source_block I
_cod_original_cell_volume 1546.9(5)
_cod_database_code 2240344
_cod_database_fobs_code 2240344
_shelx_space_group_comment
;
The symmetry employed for this shelxl refinement is uniquely defined
by the following loop, which should always be used as a source of
symmetry information in preference to the above space-group names.
They are only intended as comments.
;
_shelx_estimated_absorpt_t_min 0.865
_shelx_estimated_absorpt_t_max 0.956

loop_
_space_group_symop_operation_xyz
'x, y, z'
'-x, -y, -z'

loop_
_atom_site_type_symbol
_atom_site_label
_atom_site_fract_x
_atom_site_fract_y
_atom_site_fract_z
_atom_site_U_iso_or_equiv
_atom_site_adp_type
_atom_site_calc_flag
_atom_site_occupancy
Cr Cr1A 1.0000 0.0000 0.5000 0.00585(4) Uani d 1
S S1A 1.34965(3) 0.21259(2) 0.69613(2) 0.01282(5) Uani d 1
N N1A 0.83989(11) 0.00710(6) 0.61105(6) 0.01133(14) Uani d 1
H H1A1 0.7841 -0.0505 0.6151 0.014 Uiso calc 1
H H1A2 0.9052 0.0192 0.6642 0.014 Uiso calc 1
N N2A 0.86680(11) 0.12458(6) 0.46494(6) 0.01130(14) Uani d 1
H H2A1 0.9409 0.1676 0.4417 0.014 Uiso calc 1
H H2A2 0.7803 0.1099 0.4216 0.014 Uiso calc 1
N N3A 1.17486(11) 0.08052(6) 0.57360(6) 0.01110(14) Uani d 1
C C1A 0.70956(13) 0.08539(8) 0.59868(7) 0.01647(18) Uani d 1
H H1A3 0.6706 0.1094 0.6594 0.020 Uiso calc 1
H H1A4 0.6066 0.0600 0.5616 0.020 Uiso calc 1
C C2A 0.79203(13) 0.16675(7) 0.55045(7) 0.01477(18) Uani d 1
H H2A3 0.7036 0.2159 0.5349 0.018 Uiso calc 1
H H2A4 0.8849 0.1982 0.5909 0.018 Uiso calc 1
C C3A 1.24862(12) 0.13654(6) 0.62427(6) 0.00895(15) Uani d 1
Cr Cr2B 0.5000 0.5000 0.5000 0.00494(4) Uani d 1
S S1B 0.15226(4) 0.64435(2) 0.26918(2) 0.01492(5) Uani d 1
N N1B 0.33365(10) 0.38801(6) 0.52696(5) 0.00894(13) Uani d 1
H H1B1 0.2819 0.3630 0.4735 0.011 Uiso calc 1
H H1B2 0.3944 0.3402 0.5545 0.011 Uiso calc 1
N N2B 0.38490(10) 0.56908(6) 0.61174(5) 0.00906(13) Uani d 1
H H2B1 0.4679 0.5980 0.6505 0.011 Uiso calc 1
H H2B2 0.3100 0.6152 0.5919 0.011 Uiso calc 1
N N3B 0.32168(11) 0.55205(6) 0.41316(6) 0.01046(14) Uani d 1
C C1B 0.19944(12) 0.42703(7) 0.58878(7) 0.01159(16) Uani d 1
H H1B3 0.1421 0.3736 0.6188 0.014 Uiso calc 1
H H1B4 0.1094 0.4622 0.5529 0.014 Uiso calc 1
C C2B 0.28916(13) 0.49470(7) 0.66051(6) 0.01178(16) Uani d 1
H H2B3 0.2022 0.5261 0.6999 0.014 Uiso calc 1
H H2B4 0.3714 0.4584 0.7001 0.014 Uiso calc 1
C C3B 0.24999(11) 0.58858(6) 0.35161(6) 0.00807(15) Uani d 1
Cr Cr3C 0.0000 0.5000 0.0000 0.00436(4) Uani d 1
S S1C 0.47203(3) 0.29853(2) -0.07639(2) 0.01296(5) Uani d 1
N N1C 0.00397(10) 0.44890(5) 0.13158(5) 0.00792(13) Uani d 1
H H1C1 0.1118 0.4263 0.1474 0.010 Uiso calc 1
H H1C2 -0.0225 0.4973 0.1729 0.010 Uiso calc 1
N N2C -0.12263(11) 0.36953(6) -0.03474(5) 0.00961(14) Uani d 1
H H2C1 -0.2372 0.3795 -0.0499 0.012 Uiso calc 1
H H2C2 -0.0729 0.3404 -0.0842 0.012 Uiso calc 1
N N3C 0.22291(11) 0.43406(6) -0.02527(6) 0.01166(14) Uani d 1
C C1C -0.12726(13) 0.36960(7) 0.13185(6) 0.01083(16) Uani d 1
H H1C3 -0.2464 0.3965 0.1322 0.013 Uiso calc 1
H H1C4 -0.1076 0.3314 0.1871 0.013 Uiso calc 1
C C2C -0.10560(14) 0.30666(7) 0.04542(6) 0.01285(17) Uani d 1
H H2C3 0.0102 0.2756 0.0476 0.015 Uiso calc 1
H H2C4 -0.1961 0.2554 0.0399 0.015 Uiso calc 1
C C3C 0.32768(12) 0.37725(7) -0.04576(6) 0.00935(15) Uani d 1
Cr Cr4D 0.5000 0.0000 0.0000 0.00523(4) Uani d 1
S S1D 0.95604(3) 0.14416(2) -0.15730(2) 0.01195(5) Uani d 1
N N1D 0.46882(10) 0.12154(5) 0.08662(5) 0.00860(13) Uani d 1
H H1D1 0.4761 0.1760 0.0545 0.010 Uiso calc 1
H H1D2 0.3627 0.1200 0.1116 0.010 Uiso calc 1
N N2D 0.65239(10) -0.04648(6) 0.11111(6) 0.01038(14) Uani d 1
H H2D1 0.6223 -0.1080 0.1232 0.012 Uiso calc 1
H H2D2 0.7668 -0.0458 0.0976 0.012 Uiso calc 1
N N3D 0.70324(10) 0.06281(6) -0.05272(6) 0.01025(14) Uani d 1
C C1D 0.60962(13) 0.12127(7) 0.16052(6) 0.01106(16) Uani d 1
H H1D3 0.5810 0.1665 0.2123 0.013 Uiso calc 1
H H1D4 0.7213 0.1420 0.1364 0.013 Uiso calc 1
C C2D 0.62447(13) 0.01935(7) 0.19298(6) 0.01289(17) Uani d 1
H H2D3 0.7235 0.0150 0.2386 0.015 Uiso calc 1
H H2D4 0.5166 0.0009 0.2225 0.015 Uiso calc 1
C C3D 0.80965(12) 0.09622(6) -0.09656(6) 0.00862(15) Uani d 1
Zn Zn1E 0.22955(2) 0.24635(2) 0.28844(2) 0.00695(3) Uani d 1
Cl Cl1E 0.02321(3) 0.32263(2) 0.37380(2) 0.01053(4) Uani d 1
Cl Cl2E 0.09386(3) 0.12821(2) 0.20032(2) 0.01134(4) Uani d 1
Cl Cl3E 0.43186(3) 0.18443(2) 0.38989(2) 0.01078(4) Uani d 1
Cl Cl4E 0.37370(3) 0.34934(2) 0.20252(2) 0.01048(4) Uani d 1

loop_
_atom_site_aniso_label
_atom_site_aniso_U_11
_atom_site_aniso_U_22
_atom_site_aniso_U_33
_atom_site_aniso_U_12
_atom_site_aniso_U_13
_atom_site_aniso_U_23
Cr1A 0.00661(9) 0.00475(8) 0.00601(8) -0.00088(6) -0.00137(6) 0.00022(6)
S1A 0.01664(11) 0.00822(9) 0.01275(10) -0.00177(8) -0.00551(8) -0.00184(7)
N1A 0.0113(3) 0.0130(4) 0.0098(3) -0.0010(3) 0.0011(3) 0.0008(3)
N2A 0.0132(4) 0.0082(3) 0.0123(3) 0.0008(3) -0.0029(3) 0.0013(3)
N3A 0.0104(3) 0.0111(3) 0.0116(3) -0.0023(3) -0.0021(3) 0.0001(3)
C1A 0.0114(4) 0.0213(5) 0.0167(4) 0.0046(4) 0.0025(3) -0.0014(4)
C2A 0.0159(4) 0.0108(4) 0.0168(4) 0.0051(3) -0.0028(3) -0.0038(3)
C3A 0.0089(4) 0.0083(4) 0.0098(4) 0.0012(3) 0.0002(3) 0.0031(3)
Cr2B 0.00588(8) 0.00513(8) 0.00366(8) 0.00158(6) -0.00107(6) -0.00018(6)
S1B 0.02450(12) 0.01331(10) 0.00660(9) 0.00362(9) -0.00526(8) 0.00280(8)
N1B 0.0101(3) 0.0080(3) 0.0085(3) 0.0000(3) 0.0000(3) -0.0010(3)
N2B 0.0108(3) 0.0089(3) 0.0073(3) 0.0019(3) 0.0004(3) -0.0017(2)
N3B 0.0097(3) 0.0120(3) 0.0096(3) 0.0020(3) -0.0020(3) 0.0010(3)
C1B 0.0096(4) 0.0123(4) 0.0131(4) 0.0000(3) 0.0029(3) 0.0006(3)
C2B 0.0149(4) 0.0130(4) 0.0078(4) 0.0015(3) 0.0036(3) 0.0005(3)
C3B 0.0088(4) 0.0081(3) 0.0072(3) -0.0002(3) 0.0009(3) -0.0011(3)
Cr3C 0.00541(8) 0.00389(8) 0.00375(8) 0.00058(6) -0.00073(6) 0.00083(6)
S1C 0.01002(10) 0.01022(10) 0.01841(11) 0.00200(7) 0.00200(8) -0.00320(8)
N1C 0.0104(3) 0.0082(3) 0.0051(3) -0.0003(3) -0.0013(2) 0.0009(2)
N2C 0.0148(4) 0.0081(3) 0.0059(3) -0.0035(3) -0.0017(3) 0.0012(2)
N3C 0.0102(3) 0.0136(4) 0.0116(3) 0.0033(3) 0.0015(3) 0.0032(3)
C1C 0.0145(4) 0.0110(4) 0.0071(4) -0.0040(3) 0.0001(3) 0.0028(3)
C2C 0.0226(5) 0.0071(4) 0.0088(4) -0.0038(3) -0.0014(3) 0.0024(3)
C3C 0.0092(4) 0.0105(4) 0.0085(4) -0.0013(3) -0.0004(3) 0.0023(3)
Cr4D 0.00413(8) 0.00421(8) 0.00761(8) 0.00135(6) 0.00197(6) 0.00099(6)
S1D 0.01028(10) 0.00953(10) 0.01695(11) 0.00014(7) 0.00598(8) 0.00466(8)
N1D 0.0086(3) 0.0064(3) 0.0109(3) 0.0017(2) 0.0022(3) 0.0002(3)
N2D 0.0099(3) 0.0084(3) 0.0129(3) 0.0023(3) -0.0004(3) 0.0025(3)
N3D 0.0084(3) 0.0091(3) 0.0134(3) -0.0004(3) 0.0031(3) -0.0002(3)
C1D 0.0138(4) 0.0092(4) 0.0101(4) -0.0006(3) -0.0003(3) 0.0002(3)
C2D 0.0175(4) 0.0120(4) 0.0094(4) 0.0001(3) 0.0001(3) 0.0029(3)
C3D 0.0081(4) 0.0063(3) 0.0114(4) 0.0018(3) -0.0001(3) -0.0002(3)
Zn1E 0.00724(5) 0.00672(5) 0.00674(5) 0.00094(3) -0.00074(3) -0.00012(3)
Cl1E 0.00871(9) 0.01205(9) 0.01064(9) 0.00290(7) 0.00053(7) -0.00174(7)
Cl2E 0.01069(9) 0.00975(9) 0.01296(9) -0.00072(7) -0.00204(7) -0.00320(7)
Cl3E 0.00939(9) 0.01256(9) 0.01027(9) 0.00166(7) -0.00291(7) 0.00272(7)
Cl4E 0.01084(9) 0.01095(9) 0.00978(9) -0.00068(7) -0.00084(7) 0.00329(7)

loop_
_atom_type_symbol
_atom_type_description
_atom_type_scat_dispersion_real
_atom_type_scat_dispersion_imag
_atom_type_scat_source
C C 0.0020 0.0010 'International Tables Vol C Tables 4.2.6.8 and 6.1.1.4'
H H 0.0000 0.0000 'International Tables Vol C Tables 4.2.6.8 and 6.1.1.4'
N N 0.0050 0.0020 'International Tables Vol C Tables 4.2.6.8 and 6.1.1.4'
S S 0.1020 0.0980 'International Tables Vol C Tables 4.2.6.8 and 6.1.1.4'
Cl Cl 0.1230 0.1260 'International Tables Vol C Tables 4.2.6.8 and 6.1.1.4'
Cr Cr 0.2900 0.4910 'International Tables Vol C Tables 4.2.6.8 and 6.1.1.4'
Zn Zn 0.3480 1.1820 'International Tables Vol C Tables 4.2.6.8 and 6.1.1.4'

loop_
_geom_angle_atom_site_label_1
_geom_angle_atom_site_label_2
_geom_angle_atom_site_label_3
_geom_angle_site_symmetry_1
_geom_angle_site_symmetry_3
_geom_angle
N3A Cr1A N3A 2_756 . 180.0
N3A Cr1A N1A 2_756 2_756 89.16(4)
N3A Cr1A N1A . 2_756 90.84(4)
N3A Cr1A N1A 2_756 . 90.84(4)
N3A Cr1A N1A . . 89.16(4)
N1A Cr1A N1A 2_756 . 180.0
N3A Cr1A N2A 2_756 . 90.31(4)
N3A Cr1A N2A . . 89.69(4)
N1A Cr1A N2A 2_756 . 97.06(4)
N1A Cr1A N2A . . 82.94(4)
N3A Cr1A N2A 2_756 2_756 89.69(4)
N3A Cr1A N2A . 2_756 90.31(4)
N1A Cr1A N2A 2_756 2_756 82.94(4)
N1A Cr1A N2A . 2_756 97.06(4)
N2A Cr1A N2A . 2_756 180.0
C1A N1A Cr1A . . 109.59(6)
C1A N1A H1A1 . . 109.8
Cr1A N1A H1A1 . . 109.8
C1A N1A H1A2 . . 109.8
Cr1A N1A H1A2 . . 109.8
H1A1 N1A H1A2 . . 108.2
C2A N2A Cr1A . . 107.35(6)
C2A N2A H2A1 . . 110.2
Cr1A N2A H2A1 . . 110.2
C2A N2A H2A2 . . 110.2
Cr1A N2A H2A2 . . 110.2
H2A1 N2A H2A2 . . 108.5
C3A N3A Cr1A . . 166.35(8)
N1A C1A C2A . . 109.01(8)
N1A C1A H1A3 . . 109.9
C2A C1A H1A3 . . 109.9
N1A C1A H1A4 . . 109.9
C2A C1A H1A4 . . 109.9
H1A3 C1A H1A4 . . 108.3
N2A C2A C1A . . 107.69(8)
N2A C2A H2A3 . . 110.2
C1A C2A H2A3 . . 110.2
N2A C2A H2A4 . . 110.2
C1A C2A H2A4 . . 110.2
H2A3 C2A H2A4 . . 108.5
N3A C3A S1A . . 178.78(9)
N3B Cr2B N3B . 2_666 180.0
N3B Cr2B N1B . 2_666 89.64(4)
N3B Cr2B N1B 2_666 2_666 90.36(4)
N3B Cr2B N1B . . 90.36(4)
N3B Cr2B N1B 2_666 . 89.64(4)
N1B Cr2B N1B 2_666 . 180.0
N3B Cr2B N2B . . 91.27(4)
N3B Cr2B N2B 2_666 . 88.73(4)
N1B Cr2B N2B 2_666 . 96.72(4)
N1B Cr2B N2B . . 83.28(4)
N3B Cr2B N2B . 2_666 88.73(4)
N3B Cr2B N2B 2_666 2_666 91.27(4)
N1B Cr2B N2B 2_666 2_666 83.28(4)
N1B Cr2B N2B . 2_666 96.72(4)
N2B Cr2B N2B . 2_666 180.0
C1B N1B Cr2B . . 108.20(6)
C1B N1B H1B1 . . 110.1
Cr2B N1B H1B1 . . 110.1
C1B N1B H1B2 . . 110.1
Cr2B N1B H1B2 . . 110.1
H1B1 N1B H1B2 . . 108.4
C2B N2B Cr2B . . 107.91(6)
C2B N2B H2B1 . . 110.1
Cr2B N2B H2B1 . . 110.1
C2B N2B H2B2 . . 110.1
Cr2B N2B H2B2 . . 110.1
H2B1 N2B H2B2 . . 108.4
C3B N3B Cr2B . . 164.42(8)
N1B C1B C2B . . 107.95(8)
N1B C1B H1B3 . . 110.1
C2B C1B H1B3 . . 110.1
N1B C1B H1B4 . . 110.1
C2B C1B H1B4 . . 110.1
H1B3 C1B H1B4 . . 108.4
N2B C2B C1B . . 107.96(7)
N2B C2B H2B3 . . 110.1
C1B C2B H2B3 . . 110.1
N2B C2B H2B4 . . 110.1
C1B C2B H2B4 . . 110.1
H2B3 C2B H2B4 . . 108.4
N3B C3B S1B . . 177.11(8)
N3C Cr3C N3C . 2_565 180.0
N3C Cr3C N2C . . 87.19(4)
N3C Cr3C N2C 2_565 . 92.81(4)
N3C Cr3C N2C . 2_565 92.81(4)
N3C Cr3C N2C 2_565 2_565 87.19(4)
N2C Cr3C N2C . 2_565 180.0
N3C Cr3C N1C . 2_565 88.78(4)
N3C Cr3C N1C 2_565 2_565 91.22(4)
N2C Cr3C N1C . 2_565 96.91(4)
N2C Cr3C N1C 2_565 2_565 83.09(4)
N3C Cr3C N1C . . 91.22(4)
N3C Cr3C N1C 2_565 . 88.78(4)
N2C Cr3C N1C . . 83.09(4)
N2C Cr3C N1C 2_565 . 96.91(4)
N1C Cr3C N1C 2_565 . 180.0
C1C N1C Cr3C . . 107.84(6)
C1C N1C H1C1 . . 110.1
Cr3C N1C H1C1 . . 110.1
C1C N1C H1C2 . . 110.1
Cr3C N1C H1C2 . . 110.1
H1C1 N1C H1C2 . . 108.5
C2C N2C Cr3C . . 108.84(6)
C2C N2C H2C1 . . 109.9
Cr3C N2C H2C1 . . 109.9
C2C N2C H2C2 . . 109.9
Cr3C N2C H2C2 . . 109.9
H2C1 N2C H2C2 . . 108.3
C3C N3C Cr3C . . 163.96(8)
N1C C1C C2C . . 106.92(8)
N1C C1C H1C3 . . 110.3
C2C C1C H1C3 . . 110.3
N1C C1C H1C4 . . 110.3
C2C C1C H1C4 . . 110.3
H1C3 C1C H1C4 . . 108.6
N2C C2C C1C . . 107.87(7)
N2C C2C H2C3 . . 110.1
C1C C2C H2C3 . . 110.1
N2C C2C H2C4 . . 110.1
C1C C2C H2C4 . . 110.1
H2C3 C2C H2C4 . . 108.4
N3C C3C S1C . . 178.85(9)
N3D Cr4D N3D 2_655 . 180.0
N3D Cr4D N1D 2_655 2_655 89.74(4)
N3D Cr4D N1D . 2_655 90.26(4)
N3D Cr4D N1D 2_655 . 90.26(4)
N3D Cr4D N1D . . 89.74(4)
N1D Cr4D N1D 2_655 . 180.00(3)
N3D Cr4D N2D 2_655 . 88.05(4)
N3D Cr4D N2D . . 91.95(4)
N1D Cr4D N2D 2_655 . 96.97(4)
N1D Cr4D N2D . . 83.03(4)
N3D Cr4D N2D 2_655 2_655 91.95(4)
N3D Cr4D N2D . 2_655 88.05(4)
N1D Cr4D N2D 2_655 2_655 83.03(4)
N1D Cr4D N2D . 2_655 96.97(4)
N2D Cr4D N2D . 2_655 180.0
C1D N1D Cr4D . . 107.80(6)
C1D N1D H1D1 . . 110.1
Cr4D N1D H1D1 . . 110.1
C1D N1D H1D2 . . 110.1
Cr4D N1D H1D2 . . 110.1
H1D1 N1D H1D2 . . 108.5
C2D N2D Cr4D . . 108.84(6)
C2D N2D H2D1 . . 109.9
Cr4D N2D H2D1 . . 109.9
C2D N2D H2D2 . . 109.9
Cr4D N2D H2D2 . . 109.9
H2D1 N2D H2D2 . . 108.3
C3D N3D Cr4D . . 169.62(8)
N1D C1D C2D . . 107.70(8)
N1D C1D H1D3 . . 110.2
C2D C1D H1D3 . . 110.2
N1D C1D H1D4 . . 110.2
C2D C1D H1D4 . . 110.2
H1D3 C1D H1D4 . . 108.5
N2D C2D C1D . . 107.87(8)
N2D C2D H2D3 . . 110.1
C1D C2D H2D3 . . 110.1
N2D C2D H2D4 . . 110.1
C1D C2D H2D4 . . 110.1
H2D3 C2D H2D4 . . 108.4
N3D C3D S1D . . 179.15(9)
Cl2E Zn1E Cl4E . . 111.63(2)
Cl2E Zn1E Cl3E . . 111.31(2)
Cl4E Zn1E Cl3E . . 106.71(2)
Cl2E Zn1E Cl1E . . 107.46(2)
Cl4E Zn1E Cl1E . . 112.49(2)
Cl3E Zn1E Cl1E . . 107.20(2)

loop_
_geom_bond_atom_site_label_1
_geom_bond_atom_site_label_2
_geom_bond_site_symmetry_2
_geom_bond_distance
Cr1A N3A 2_756 1.9838(11)
Cr1A N3A . 1.9838(11)
Cr1A N1A 2_756 2.0775(10)
Cr1A N1A . 2.0776(10)
Cr1A N2A . 2.0818(10)
Cr1A N2A 2_756 2.0818(10)
S1A C3A . 1.6181(11)
N1A C1A . 1.4905(14)
N1A H1A1 . 0.9100
N1A H1A2 . 0.9100
N2A C2A . 1.4912(13)
N2A H2A1 . 0.9100
N2A H2A2 . 0.9100
N3A C3A . 1.1704(13)
C1A C2A . 1.5094(16)
C1A H1A3 . 0.9900
C1A H1A4 . 0.9900
C2A H2A3 . 0.9900
C2A H2A4 . 0.9900
Cr2B N3B . 1.9811(10)
Cr2B N3B 2_666 1.9811(10)
Cr2B N1B 2_666 2.0707(10)
Cr2B N1B . 2.0708(10)
Cr2B N2B . 2.0837(10)
Cr2B N2B 2_666 2.0837(10)
S1B C3B . 1.6148(10)
N1B C1B . 1.4879(13)
N1B H1B1 . 0.9100
N1B H1B2 . 0.9100
N2B C2B . 1.4907(13)
N2B H2B1 . 0.9100
N2B H2B2 . 0.9100
N3B C3B . 1.1665(13)
C1B C2B . 1.5092(14)
C1B H1B3 . 0.9900
C1B H1B4 . 0.9900
C2B H2B3 . 0.9900
C2B H2B4 . 0.9900
Cr3C N3C . 1.9864(10)
Cr3C N3C 2_565 1.9864(10)
Cr3C N2C . 2.0653(10)
Cr3C N2C 2_565 2.0653(10)
Cr3C N1C 2_565 2.0727(9)
Cr3C N1C . 2.0727(9)
S1C C3C . 1.6215(11)
N1C C1C . 1.4891(12)
N1C H1C1 . 0.9100
N1C H1C2 . 0.9100
N2C C2C . 1.4903(12)
N2C H2C1 . 0.9100
N2C H2C2 . 0.9100
N3C C3C . 1.1672(13)
C1C C2C . 1.5125(14)
C1C H1C3 . 0.9900
C1C H1C4 . 0.9900
C2C H2C3 . 0.9900
C2C H2C4 . 0.9900
Cr4D N3D 2_655 1.9890(10)
Cr4D N3D . 1.9890(10)
Cr4D N1D 2_655 2.0765(10)
Cr4D N1D . 2.0766(10)
Cr4D N2D . 2.0799(10)
Cr4D N2D 2_655 2.0799(10)
S1D C3D . 1.6237(11)
N1D C1D . 1.4891(13)
N1D H1D1 . 0.9100
N1D H1D2 . 0.9100
N2D C2D . 1.4903(13)
N2D H2D1 . 0.9100
N2D H2D2 . 0.9100
N3D C3D . 1.1690(13)
C1D C2D . 1.5131(13)
C1D H1D3 . 0.9900
C1D H1D4 . 0.9900
C2D H2D3 . 0.9900
C2D H2D4 . 0.9900
Zn1E Cl2E . 2.2518(8)
Zn1E Cl4E . 2.2630(7)
Zn1E Cl3E . 2.2903(8)
Zn1E Cl1E . 2.2923(8)

loop_
_geom_hbond_atom_site_label_D
_geom_hbond_atom_site_label_H
_geom_hbond_atom_site_label_A
_geom_hbond_site_symmetry_A
_geom_hbond_distance_DH
_geom_hbond_distance_HA
_geom_hbond_distance_DA
_geom_hbond_angle_DHA
N1A H1A1 Cl3E 2_656 0.91 2.48 3.3700(13) 165.4
N2A H2A1 Cl1E 1_655 0.91 2.50 3.3483(13) 155.4
N2A H2A2 Cl3E . 0.91 2.90 3.5797(12) 132.8
C1A H1A3 S1A 1_455 0.99 2.91 3.5983(15) 127.0
C2A H2A3 Cl3E . 0.99 2.91 3.5533(15) 123.2
C2A H2A4 S1B 2_666 0.99 2.94 3.6270(15) 127.7
N1B H1B1 Cl1E . 0.91 2.45 3.2813(13) 151.7
N1B H1B2 S1A 1_455 0.91 2.81 3.5401(13) 137.9
N2B H2B1 Cl4E 2_666 0.91 2.49 3.3532(13) 159.0
N2B H2B2 Cl1E 2_566 0.91 2.77 3.4934(12) 137.8
C1B H1B3 S1A 1_455 0.99 2.98 3.5910(14) 121.0
C1B H1B3 S1B 2_566 0.99 2.87 3.6440(14) 135.6
C2B H2B3 Cl1E 2_566 0.99 2.93 3.5309(14) 119.7
N1C H1C1 Cl4E . 0.91 2.40 3.3058(12) 171.3
N1C H1C2 S1B . 0.91 2.73 3.4473(14) 136.7
N2C H2C1 S1C 1_455 0.91 2.50 3.2836(12) 144.2
N2C H2C2 S1B 2_565 0.91 2.75 3.4063(11) 129.9
N2C H2C2 S1D 1_455 0.91 2.88 3.5893(13) 135.3
C1C H1C4 Cl1E . 0.99 2.86 3.7421(13) 148.7
N1D H1D1 S1C . 0.91 2.61 3.4937(13) 163.9
N1D H1D2 Cl2E . 0.91 2.49 3.3919(12) 171.6
N2D H2D1 S1C 2_655 0.91 2.78 3.6225(12) 154.7
N2D H2D2 S1D 2_755 0.91 2.67 3.3564(12) 133.4
C1D H1D3 Cl3E . 0.99 2.88 3.7357(14) 145.3
C1D H1D4 Cl2E 1_655 0.99 2.98 3.7397(12) 134.6

loop_
_geom_torsion_atom_site_label_1
_geom_torsion_atom_site_label_2
_geom_torsion_atom_site_label_3
_geom_torsion_atom_site_label_4
_geom_torsion
Cr1A N1A C1A C2A -33.94(9)
Cr1A N2A C2A C1A -45.42(9)
N1A C1A C2A N2A 52.98(10)
Cr2B N1B C1B C2B -41.73(8)
Cr2B N2B C2B C1B -40.80(8)
N1B C1B C2B N2B 55.28(10)
Cr3C N1C C1C C2C 44.29(8)
Cr3C N2C C2C C1C 39.21(9)
N1C C1C C2C N2C -55.56(10)
Cr4D N1D C1D C2D -43.80(8)
Cr4D N2D C2D C1D -38.66(9)
N1D C1D C2D N2D 55.05(10)
